data_7705523
loop_
_publ_author_name
'Guo, Zhifang'
'Blair, Victoria L.'
'Deacon, Glen B.'
'Junk, Peter C.'

_publ_section_title
;
 Widely contrasting outcomes from the use of
 tris(pentafluorophenyl)bismuth or pentafluorophenylsilver as oxidants in
 the reactions of lanthanoid metals with
 <i>N</i>,<i>N</i>'-diarylformamidines.
;
_journal_issue 39
_journal_name_full 'Dalton transactions (Cambridge, England : 2003)'
_journal_page_first 13588
_journal_page_last 13600
_journal_paper_doi 10.1039/d0dt03044a
_journal_volume 49
_journal_year 2020
_chemical_formula_moiety 'C47 H37 F12 Gd N6 O2, C4 H8 O'
_chemical_formula_sum 'C51 H45 F12 Gd N6 O3'
_chemical_formula_weight 1175.18
_space_group_crystal_system triclinic
_space_group_IT_number 2
_space_group_name_Hall '-P 1'
_space_group_name_H-M_alt 'P -1'
_atom_sites_solution_hydrogens geom
_atom_sites_solution_primary dual
_audit_creation_date 2018-08-08
_audit_creation_method
;
Olex2 1.2
(compiled 2018.05.29 svn.r3508 for OlexSys, GUI svn.r5506)
;
_audit_update_record
;
2020-08-21 deposited with the CCDC.	2020-09-16 downloaded from the CCDC.
;
_cell_angle_alpha 85.81(3)
_cell_angle_beta 75.52(3)
_cell_angle_gamma 69.65(3)
_cell_formula_units_Z 4
_cell_length_a 13.550(3)
_cell_length_b 18.070(4)
_cell_length_c 22.500(5)
_cell_measurement_reflns_used 20032
_cell_measurement_temperature 100(2)
_cell_measurement_theta_max 26
_cell_measurement_theta_min 2
_cell_volume 5001(2)
_computing_cell_refinement 'XDS (Kabsch, 1993)'
_computing_data_collection 'BluIce (McPhillips, 2002)'
_computing_data_reduction 'XDS (Kabsch, 1993)'
_computing_molecular_graphics 'X-Seed (Barbour, 2001)'
_computing_publication_material 'CIFTAB (Sheldrick, 1997)'
_computing_structure_refinement 'SHELXL-2014 (Sheldrick, 2014)'
_computing_structure_solution 'SHELXS-97 (Sheldrick, 1997)'
_diffrn_ambient_temperature 100(2)
_diffrn_measured_fraction_theta_full 0.983
_diffrn_measured_fraction_theta_max 0.980
_diffrn_measurement_device_type 'ADSC Quantum 210r'
_diffrn_measurement_method 'Phi Scan'
_diffrn_radiation_monochromator 'Silicon Double Crystal'
_diffrn_radiation_type Synchrotron
_diffrn_radiation_wavelength 0.71073
_diffrn_reflns_av_R_equivalents 0.0641
_diffrn_reflns_av_unetI/netI 0.0431
_diffrn_reflns_Laue_measured_fraction_full 0.983
_diffrn_reflns_Laue_measured_fraction_max 0.980
_diffrn_reflns_limit_h_max 16
_diffrn_reflns_limit_h_min -16
_diffrn_reflns_limit_k_max 22
_diffrn_reflns_limit_k_min -22
_diffrn_reflns_limit_l_max 28
_diffrn_reflns_limit_l_min -28
_diffrn_reflns_number 105125
_diffrn_reflns_point_group_measured_fraction_full 0.983
_diffrn_reflns_point_group_measured_fraction_max 0.980
_diffrn_reflns_theta_full 25.242
_diffrn_reflns_theta_max 26.372
_diffrn_reflns_theta_min 1.202
_diffrn_source 'MX1 Beamline Australian Synchrotron'
_exptl_absorpt_coefficient_mu 1.420
_exptl_absorpt_correction_type multi-scan
_exptl_absorpt_process_details 'XDS(Kabsch, 1993)'
_exptl_crystal_colour colourless
_exptl_crystal_colour_primary colourless
_exptl_crystal_density_diffrn 1.561
_exptl_crystal_density_method 'not measured'
_exptl_crystal_description prism
_exptl_crystal_F_000 2356
_exptl_crystal_size_max 0.16
_exptl_crystal_size_mid 0.14
_exptl_crystal_size_min 0.1
_exptl_transmission_factor_max 0.868
_exptl_transmission_factor_min 0.797
_refine_diff_density_max 1.330
_refine_diff_density_min -2.600
_refine_diff_density_rms 0.143
_refine_ls_extinction_method none
_refine_ls_goodness_of_fit_ref 1.042
_refine_ls_hydrogen_treatment constr
_refine_ls_matrix_type full
_refine_ls_number_parameters 1360
_refine_ls_number_reflns 20032
_refine_ls_number_restraints 10
_refine_ls_restrained_S_all 1.048
_refine_ls_R_factor_all 0.0679
_refine_ls_R_factor_gt 0.0462
_refine_ls_shift/su_max 0.001
_refine_ls_shift/su_mean 0.000
_refine_ls_structure_factor_coef Fsqd
_refine_ls_weighting_details 'w=1/[\s^2^(Fo^2^)+(0.0789P)^2^+6.1236P] where P=(Fo^2^+2Fc^2^)/3'
_refine_ls_weighting_scheme calc
_refine_ls_wR_factor_gt 0.1180
_refine_ls_wR_factor_ref 0.1301
_reflns_Friedel_coverage 0.000
_reflns_number_gt 15247
_reflns_number_total 20032
_reflns_threshold_expression 'I > 2\s(I)'
_cod_data_source_file d0dt03044a2.cif
_cod_data_source_block m_a_CCDC2
_cod_depositor_comments
;
The following automatic conversions were performed:

data item '_exptl_absorpt_correction_type' value 'Multi-Scan' was
changed to 'multi-scan' in accordance with the
/home/data/users/saulius/crontab/automatic-downloads/rss-feeds/RSC/lib/dictionaries/cif_core.dic
dictionary named 'cif_core.dic' version 2.4.2 last updated on
2011-04-26.

Automatic conversion script
Id: cif_fix_values 7556 2019-12-06 15:28:31Z antanas 

 Adding full bibliography for 7705503--7705523.cif.
;
_cod_database_code 7705523
_shelx_shelxl_version_number 2018/3
_shelx_space_group_comment
;
The symmetry employed for this shelxl refinement is uniquely defined
by the following loop, which should always be used as a source of
symmetry information in preference to the above space-group names.
They are only intended as comments.
;
_shelx_estimated_absorpt_t_max 0.871
_shelx_estimated_absorpt_t_min 0.805
_olex2_refinement_description
;
1. Fixed Uiso
 At 1.2 times of:
  All C(H) groups, All C(H,H) groups
2. Restrained distances
 O6-C91 = C91-C92 = C92-C93 = C93-C94 = C94-O6
 1.55 with sigma of 0.02
 O5-C88 = C88-C87 = C87-C89 = C89-C90 = C90-O5
 1.55 with sigma of 0.02
3. Others
 Fixed Sof: O5(0.5) C87(0.5) H87A(0.5) H87B(0.5) C88(0.5) H88B(0.5) H88A(0.5)
 C90(0.5) H90A(0.5) H90B(0.5) C89(0.5) H89A(0.5) H89B(0.5) C94(0.5) H94A(0.5)
 H94B(0.5) O6(0.5) C93(0.5) H93A(0.5) H93B(0.5) C92(0.5) H92A(0.5) H92B(0.5)
 C91(0.5) H91A(0.5) H91B(0.5)
4.a Secondary CH2 refined with riding coordinates:
 C01T(H01A,H01B), C40(H40A,H40B), C021(H02C,H02D), C022(H02E,H02F), C023(H02A,
 H02B), C43(H43A,H43B), C42(H42A,H42B), C84(H84A,H84B), C86(H86A,H86B),
 C41(H41A,H41B), C83(H83A,H83B), C85(H85A,H85B), C035(H03G,H03H), C038(H03A,
 H03B), C03E(H03C,H03D), C97(H97A,H97B), C03R(H03E,H03F), C96(H96A,H96B),
 C98(H98A,H98B), C95(H95A,H95B), C87(H87A,H87B), C88(H88B,H88A), C90(H90A,H90B),
  C89(H89A,H89B), C94(H94A,H94B), C93(H93A,H93B), C92(H92A,H92B), C91(H91A,H91B)
4.b Aromatic/amide H refined with riding coordinates:
 C50(H50), C63(H63), C33(H33), C76(H76), C20(H20), C60(H60), C22(H22),
 C68(H68), C23(H23), C66(H66), C67(H67), C30(H30), C38(H38), C24(H24), C37(H37),
  C29(H29), C36(H36), C7(H7), C3(H3), C71(H71), C28(H28), C53(H53), C58(H58),
 C59(H59), C73(H73), C2(H2), C15(H15), C72(H72), C55(H55), C4(H4), C54(H54),
 C45(H45), C46(H46), C17(H17), C47(H47), C16(H16), C79(H79), C81(H81), C80(H80),
  C12(H12), C10(H10), C11(H11)
;
_olex2_submission_special_instructions 'No special instructions were received'

loop_
_space_group_symop_operation_xyz
'x, y, z'
'-x, -y, -z'

loop_
_atom_site_label
_atom_site_type_symbol
_atom_site_fract_x
_atom_site_fract_y
_atom_site_fract_z
_atom_site_U_iso_or_equiv
_atom_site_adp_type
_atom_site_occupancy
_atom_site_site_symmetry_order
_atom_site_calc_flag
_atom_site_refinement_flags_posn
_atom_site_refinement_flags_adp
_atom_site_refinement_flags_occupancy
_atom_site_disorder_assembly
_atom_site_disorder_group
Gd1 Gd 0.37111(2) 0.83392(2) 0.35041(2) 0.02227(7) Uani 1 1 d . . . . .
Gd2 Gd 0.31945(2) 0.37355(2) 0.23034(2) 0.02218(7) Uani 1 1 d . . . . .
F12 F 0.6798(2) 0.70875(17) 0.32303(13) 0.0325(6) Uani 1 1 d . . . . .
F9 F 0.2737(2) 0.69944(17) 0.55093(14) 0.0352(7) Uani 1 1 d . . . . .
F10 F 0.2744(2) 0.95940(17) 0.51321(14) 0.0363(7) Uani 1 1 d . . . . .
F24 F 0.3128(2) 0.60642(18) 0.20192(13) 0.0323(6) Uani 1 1 d . . . . .
F7 F 0.3621(2) 0.59867(17) 0.37745(14) 0.0359(7) Uani 1 1 d . . . . .
F21 F 0.4442(2) 0.30585(18) 0.38437(14) 0.0377(7) Uani 1 1 d . . . . .
F23 F 0.0032(2) 0.57423(18) 0.33658(14) 0.0350(7) Uani 1 1 d . . . . .
F6 F 0.0098(2) 0.92011(19) 0.31168(15) 0.0389(7) Uani 1 1 d . . . . .
F8 F 0.0409(2) 0.81150(19) 0.45035(15) 0.0406(7) Uani 1 1 d . . . . .
F22 F 0.0720(2) 0.45758(18) 0.43845(13) 0.0346(7) Uani 1 1 d . . . . .
F15 F 0.1681(3) 0.4267(2) 0.03842(14) 0.0455(8) Uani 1 1 d . . . . .
F11 F 0.4758(2) 0.57938(17) 0.46505(14) 0.0367(7) Uani 1 1 d . . . . .
F5 F 0.3485(2) 0.83458(19) 0.16936(14) 0.0396(7) Uani 1 1 d . . . . .
F16 F 0.0104(2) 0.4746(2) 0.25030(14) 0.0381(7) Uani 1 1 d . . . . .
F13 F 0.3173(3) 0.6009(2) 0.08017(15) 0.0501(9) Uani 1 1 d . . . . .
F1 F 0.5067(3) 0.8987(2) 0.46327(15) 0.0517(9) Uani 1 1 d . . . . .
F20 F 0.3247(3) 0.1997(2) 0.35707(14) 0.0428(8) Uani 1 1 d . . . . .
F19 F 0.6496(3) 0.1386(2) 0.20263(16) 0.0459(8) Uani 1 1 d . . . . .
F18 F 0.2206(3) 0.2770(2) 0.09616(17) 0.0565(10) Uani 1 1 d . . . . .
O3 O 0.4836(3) 0.3871(2) 0.24685(16) 0.0285(7) Uani 1 1 d . . . . .
O2 O 0.4877(3) 0.74622(19) 0.26546(14) 0.0258(7) Uani 1 1 d . . . . .
O4 O 0.1759(3) 0.3201(2) 0.27193(15) 0.0306(8) Uani 1 1 d . . . . .
F14 F 0.5768(3) 0.3607(3) 0.11663(16) 0.0563(10) Uani 1 1 d . . . . .
O1 O 0.2411(3) 0.96012(19) 0.39104(17) 0.0314(8) Uani 1 1 d . . . . .
N12 N 0.2273(3) 0.5064(2) 0.27853(17) 0.0240(8) Uani 1 1 d . . . . .
N6 N 0.3411(3) 0.8091(2) 0.46612(18) 0.0259(8) Uani 1 1 d . . . . .
N11 N 0.2700(3) 0.4088(2) 0.34607(18) 0.0255(8) Uani 1 1 d . . . . .
N5 N 0.4833(3) 0.7216(2) 0.40265(18) 0.0247(8) Uani 1 1 d . . . . .
F4 F 0.2032(4) 1.0293(2) 0.2716(2) 0.0707(13) Uani 1 1 d . . . . .
N8 N 0.1966(3) 0.4382(2) 0.15979(18) 0.0262(8) Uani 1 1 d . . . . .
N7 N 0.3639(3) 0.4478(2) 0.13609(18) 0.0261(8) Uani 1 1 d . . . . .
F2 F 0.7236(3) 0.8652(3) 0.26133(19) 0.0724(14) Uani 1 1 d . . . . .
F17 F 0.5962(3) 0.2123(3) 0.0721(2) 0.0774(14) Uani 1 1 d . . . . .
N3 N 0.2354(3) 0.8385(2) 0.28971(18) 0.0259(8) Uani 1 1 d . . . . .
N9 N 0.3861(3) 0.2661(2) 0.14995(18) 0.0289(9) Uani 1 1 d . . . . .
N4 N 0.2479(3) 0.7566(2) 0.36971(18) 0.0264(9) Uani 1 1 d . . . . .
N10 N 0.4264(3) 0.2296(2) 0.24143(18) 0.0266(8) Uani 1 1 d . . . . .
F3 F 0.5719(6) 0.9338(3) 0.16329(19) 0.0919(18) Uani 1 1 d . . . . .
C50 C 0.2685(4) 0.4660(3) 0.1219(2) 0.0281(10) Uani 1 1 d . . . . .
H50 H 0.252644 0.496755 0.087132 0.034 Uiso 1 1 calc R . . . .
N1 N 0.5169(3) 0.8894(2) 0.34081(19) 0.0270(9) Uani 1 1 d . . . . .
N2 N 0.4150(4) 0.9336(3) 0.2716(2) 0.0367(10) Uani 1 1 d . . . . .
C26 C 0.2053(4) 0.7078(3) 0.4129(2) 0.0268(10) Uani 1 1 d . . . . .
C34 C 0.5698(4) 0.6492(3) 0.3932(2) 0.0257(10) Uani 1 1 d . . . . .
C63 C 0.2193(4) 0.4840(3) 0.3367(2) 0.0256(10) Uani 1 1 d . . . . .
H63 H 0.178998 0.520276 0.369795 0.031 Uiso 1 1 calc R . . . .
C33 C 0.4244(4) 0.7416(3) 0.4589(2) 0.0246(9) Uani 1 1 d . . . . .
H33 H 0.440636 0.709193 0.492865 0.029 Uiso 1 1 calc R . . . .
C39 C 0.6679(4) 0.6421(3) 0.3510(2) 0.0279(10) Uani 1 1 d . . . . .
C25 C 0.1044(4) 0.7348(3) 0.4541(2) 0.0330(11) Uani 1 1 d . . . . .
C62 C 0.2594(4) 0.3834(3) 0.4071(2) 0.0277(10) Uani 1 1 d . . . . .
C21 C 0.2657(4) 0.6287(3) 0.4187(2) 0.0287(10) Uani 1 1 d . . . . .
C76 C 0.4401(4) 0.2111(3) 0.1837(2) 0.0274(10) Uani 1 1 d . . . . .
H76 H 0.486473 0.160635 0.166913 0.033 Uiso 1 1 calc R . . . .
C64 C 0.1615(4) 0.5830(3) 0.2674(2) 0.0257(10) Uani 1 1 d . . . . .
C19 C 0.1823(4) 0.8746(3) 0.2431(2) 0.0271(10) Uani 1 1 d . . . . .
C32 C 0.2770(4) 0.8285(3) 0.5264(2) 0.0263(10) Uani 1 1 d . . . . .
C61 C 0.1630(4) 0.4059(3) 0.4534(2) 0.0295(11) Uani 1 1 d . . . . .
C27 C 0.2423(4) 0.7768(3) 0.5683(2) 0.0301(11) Uani 1 1 d . . . . .
C31 C 0.2391(4) 0.9054(3) 0.5499(2) 0.0290(10) Uani 1 1 d . . . . .
C6 C 0.6087(4) 0.8834(3) 0.3610(3) 0.0306(11) Uani 1 1 d . . . . .
C20 C 0.1944(4) 0.7908(3) 0.3281(2) 0.0266(10) Uani 1 1 d . . . . .
H20 H 0.130359 0.782135 0.325564 0.032 Uiso 1 1 calc R . . . .
C57 C 0.3472(4) 0.3286(3) 0.4262(2) 0.0324(11) Uani 1 1 d . . . . .
C0AA C 0.6041(4) 0.8870(3) 0.4233(3) 0.0356(12) Uani 1 1 d . . . . .
C60 C 0.1527(5) 0.3773(3) 0.5118(2) 0.0352(12) Uani 1 1 d . . . . .
H60 H 0.085300 0.395212 0.541324 0.042 Uiso 1 1 calc R . . . .
C22 C 0.2312(5) 0.5803(3) 0.4624(2) 0.0347(12) Uani 1 1 d . . . . .
H22 H 0.276152 0.527154 0.465204 0.042 Uiso 1 1 calc R . . . .
C01T C 0.6072(4) 0.4482(3) 0.2550(3) 0.0375(12) Uani 1 1 d . . . . .
H01A H 0.617818 0.486445 0.279996 0.045 Uiso 1 1 calc R . . . .
H01B H 0.644832 0.451240 0.211626 0.045 Uiso 1 1 calc R . . . .
C35 C 0.5672(4) 0.5784(3) 0.4223(2) 0.0309(11) Uani 1 1 d . . . . .
C69 C 0.2038(4) 0.6320(3) 0.2254(2) 0.0284(10) Uani 1 1 d . . . . .
C68 C 0.1420(5) 0.7045(3) 0.2076(2) 0.0348(12) Uani 1 1 d . . . . .
H68 H 0.174650 0.734820 0.178196 0.042 Uiso 1 1 calc R . . . .
C23 C 0.1298(5) 0.6099(3) 0.5024(2) 0.0367(12) Uani 1 1 d . . . . .
H23 H 0.104764 0.576830 0.532675 0.044 Uiso 1 1 calc R . . . .
C40 C 0.5719(4) 0.7590(3) 0.2153(2) 0.0290(10) Uani 1 1 d . . . . .
H40A H 0.622735 0.775626 0.231443 0.035 Uiso 1 1 calc R . . . .
H40B H 0.539666 0.799998 0.187381 0.035 Uiso 1 1 calc R . . . .
C66 C -0.0144(5) 0.6881(3) 0.2772(3) 0.0385(13) Uani 1 1 d . . . . .
H66 H -0.089954 0.707440 0.295704 0.046 Uiso 1 1 calc R . . . .
C75 C 0.4836(4) 0.1720(3) 0.2781(2) 0.0304(11) Uani 1 1 d . . . . .
C021 C 0.4889(4) 0.4627(3) 0.2617(3) 0.0335(11) Uani 1 1 d . . . . .
H02C H 0.447048 0.479763 0.304108 0.040 Uiso 1 1 calc R . . . .
H02D H 0.459507 0.503828 0.232991 0.040 Uiso 1 1 calc R . . . .
C022 C 0.5839(4) 0.3245(3) 0.2538(3) 0.0326(11) Uani 1 1 d . . . . .
H02E H 0.626659 0.298579 0.213664 0.039 Uiso 1 1 calc R . . . .
H02F H 0.567052 0.284015 0.282617 0.039 Uiso 1 1 calc R . . . .
C023 C 0.2642(4) 1.0327(3) 0.3948(3) 0.0359(12) Uani 1 1 d . . . . .
H02A H 0.290006 1.051136 0.353217 0.043 Uiso 1 1 calc R . . . .
H02B H 0.320521 1.023850 0.417937 0.043 Uiso 1 1 calc R . . . .
C67 C 0.0318(5) 0.7320(3) 0.2333(3) 0.0400(13) Uani 1 1 d . . . . .
H67 H -0.012461 0.781119 0.220832 0.048 Uiso 1 1 calc R . . . .
C30 C 0.1710(4) 0.9312(3) 0.6063(3) 0.0360(12) Uani 1 1 d . . . . .
H30 H 0.145973 0.985179 0.618224 0.043 Uiso 1 1 calc R . . . .
C77 C 0.4051(5) 0.2475(3) 0.0874(2) 0.0376(13) Uani 1 1 d . . . . .
C49 C 0.4414(4) 0.4798(3) 0.1025(2) 0.0329(11) Uani 1 1 d . . . . .
C51 C 0.0969(4) 0.4505(3) 0.1457(2) 0.0320(11) Uani 1 1 d . . . . .
C38 C 0.7557(4) 0.5728(3) 0.3377(2) 0.0328(11) Uani 1 1 d . . . . .
H38 H 0.820422 0.571669 0.308491 0.039 Uiso 1 1 calc R . . . .
C43 C 0.4685(4) 0.6750(3) 0.2526(2) 0.0323(11) Uani 1 1 d . . . . .
H43A H 0.390487 0.686175 0.255528 0.039 Uiso 1 1 calc R . . . .
H43B H 0.492446 0.633003 0.282027 0.039 Uiso 1 1 calc R . . . .
C14 C 0.0710(4) 0.9149(3) 0.2537(3) 0.0339(12) Uani 1 1 d . . . . .
C65 C 0.0498(4) 0.6163(3) 0.2937(2) 0.0299(11) Uani 1 1 d . . . . .
C24 C 0.0649(5) 0.6880(4) 0.4981(2) 0.0378(12) Uani 1 1 d . . . . .
H24 H -0.005116 0.708761 0.524852 0.045 Uiso 1 1 calc R . . . .
C37 C 0.7469(4) 0.5050(3) 0.3681(3) 0.0386(13) Uani 1 1 d . . . . .
H37 H 0.806176 0.456745 0.359818 0.046 Uiso 1 1 calc R . . . .
C29 C 0.1397(4) 0.8762(4) 0.6455(3) 0.0388(13) Uani 1 1 d . . . . .
H29 H 0.092928 0.892186 0.684928 0.047 Uiso 1 1 calc R . . . .
C42 C 0.5348(5) 0.6501(3) 0.1878(2) 0.0351(12) Uani 1 1 d . . . . .
H42A H 0.492312 0.675354 0.157290 0.042 Uiso 1 1 calc R . . . .
H42B H 0.560356 0.592088 0.182327 0.042 Uiso 1 1 calc R . . . .
C70 C 0.4337(5) 0.1598(3) 0.3374(3) 0.0367(12) Uani 1 1 d . . . . .
C52 C 0.0804(4) 0.4442(4) 0.0875(2) 0.0374(12) Uani 1 1 d . . . . .
C18 C 0.2398(4) 0.8739(3) 0.1826(3) 0.0352(12) Uani 1 1 d . . . . .
C84 C 0.0095(4) 0.3074(4) 0.3257(3) 0.0377(13) Uani 1 1 d . . . . .
H84A H -0.027697 0.293566 0.366420 0.045 Uiso 1 1 calc R . . . .
H84B H -0.044793 0.345621 0.306000 0.045 Uiso 1 1 calc R . . . .
C86 C 0.1662(5) 0.2523(4) 0.2451(3) 0.0554(19) Uani 1 1 d . . . . .
H86A H 0.233746 0.206271 0.241780 0.067 Uiso 1 1 calc R . . . .
H86B H 0.153421 0.264997 0.203540 0.067 Uiso 1 1 calc R . . . .
C36 C 0.6519(5) 0.5073(3) 0.4108(3) 0.0385(13) Uani 1 1 d . . . . .
H36 H 0.645289 0.460903 0.431500 0.046 Uiso 1 1 calc R . . . .
C7 C 0.4974(5) 0.9343(3) 0.2919(2) 0.0334(12) Uani 1 1 d . . . . .
H7 H 0.540977 0.964880 0.273045 0.040 Uiso 1 1 calc R . . . .
C3 C 0.7912(5) 0.8700(3) 0.4061(4) 0.0503(17) Uani 1 1 d . . . . .
H3 H 0.852474 0.865622 0.421157 0.060 Uiso 1 1 calc R . . . .
C74 C 0.5941(5) 0.1285(3) 0.2601(3) 0.0374(12) Uani 1 1 d . . . . .
C71 C 0.4856(6) 0.1105(3) 0.3782(3) 0.0442(15) Uani 1 1 d . . . . .
H71 H 0.447043 0.104465 0.418673 0.053 Uiso 1 1 calc R . . . .
C41 C 0.6299(4) 0.6796(3) 0.1822(3) 0.0372(12) Uani 1 1 d . . . . .
H41A H 0.684959 0.644007 0.202781 0.045 Uiso 1 1 calc R . . . .
H41B H 0.664828 0.685665 0.138754 0.045 Uiso 1 1 calc R . . . .
C83 C 0.0967(4) 0.3397(4) 0.3308(2) 0.0361(12) Uani 1 1 d . . . . .
H83A H 0.066008 0.397569 0.337978 0.043 Uiso 1 1 calc R . . . .
H83B H 0.130238 0.314618 0.364895 0.043 Uiso 1 1 calc R . . . .
C44 C 0.4218(6) 0.5541(4) 0.0765(2) 0.0435(15) Uani 1 1 d . . . . .
C28 C 0.1768(4) 0.7982(3) 0.6269(3) 0.0365(12) Uani 1 1 d . . . . .
H28 H 0.157762 0.759681 0.653846 0.044 Uiso 1 1 calc R . . . .
C53 C -0.0181(5) 0.4533(4) 0.0759(3) 0.0460(15) Uani 1 1 d . . . . .
H53 H -0.023840 0.447964 0.035286 0.055 Uiso 1 1 calc R . . . .
C48 C 0.5502(5) 0.4357(4) 0.0955(2) 0.0449(15) Uani 1 1 d . . . . .
C58 C 0.3408(5) 0.2965(3) 0.4840(3) 0.0369(12) Uani 1 1 d . . . . .
H58 H 0.402434 0.257846 0.494086 0.044 Uiso 1 1 calc R . . . .
C85 C 0.0747(6) 0.2345(4) 0.2856(3) 0.0553(18) Uani 1 1 d . . . . .
H85A H 0.100725 0.188149 0.311021 0.066 Uiso 1 1 calc R . . . .
H85B H 0.029873 0.223161 0.261230 0.066 Uiso 1 1 calc R . . . .
C59 C 0.2426(5) 0.3217(4) 0.5269(2) 0.0412(13) Uani 1 1 d . . . . .
H59 H 0.236822 0.300800 0.567119 0.049 Uiso 1 1 calc R . . . .
C73 C 0.6509(5) 0.0781(3) 0.2990(3) 0.0468(15) Uani 1 1 d . . . . .
H73 H 0.726186 0.049733 0.285128 0.056 Uiso 1 1 calc R . . . .
C2 C 0.8012(5) 0.8653(4) 0.3433(4) 0.0552(19) Uani 1 1 d . . . . .
H2 H 0.869010 0.858022 0.315017 0.066 Uiso 1 1 calc R . . . .
C15 C 0.0191(5) 0.9501(4) 0.2079(3) 0.0452(14) Uani 1 1 d . . . . .
H15 H -0.057147 0.976271 0.217043 0.054 Uiso 1 1 calc R . . . .
C56 C 0.0028(4) 0.4665(3) 0.1923(2) 0.0352(12) Uani 1 1 d . . . . .
C72 C 0.5959(6) 0.0700(4) 0.3582(3) 0.0484(16) Uani 1 1 d . . . . .
H72 H 0.634051 0.036334 0.385610 0.058 Uiso 1 1 calc R . . . .
C035 C 0.6465(5) 0.3654(3) 0.2789(3) 0.0439(14) Uani 1 1 d . . . . .
H03G H 0.628770 0.365237 0.324338 0.053 Uiso 1 1 calc R . . . .
H03H H 0.725718 0.339975 0.263070 0.053 Uiso 1 1 calc R . . . .
C9 C 0.2793(9) 1.0275(4) 0.2222(4) 0.070(3) Uani 1 1 d . . . . .
C55 C -0.0977(4) 0.4761(4) 0.1840(3) 0.0450(15) Uani 1 1 d . . . . .
H55 H -0.158679 0.486409 0.218033 0.054 Uiso 1 1 calc R . . . .
C038 C 0.1262(4) 0.9753(4) 0.4156(3) 0.0475(15) Uani 1 1 d . . . . .
H03A H 0.092679 0.967134 0.383360 0.057 Uiso 1 1 calc R . . . .
H03B H 0.114235 0.939529 0.449958 0.057 Uiso 1 1 calc R . . . .
C4 C 0.6922(5) 0.8811(4) 0.4462(3) 0.0486(16) Uani 1 1 d . . . . .
H4 H 0.684394 0.884656 0.489102 0.058 Uiso 1 1 calc R . . . .
C54 C -0.1091(5) 0.4704(4) 0.1248(3) 0.0481(15) Uani 1 1 d . . . . .
H54 H -0.178363 0.478090 0.117941 0.058 Uiso 1 1 calc R . . . .
C45 C 0.5022(7) 0.5839(5) 0.0482(3) 0.061(2) Uani 1 1 d . . . . .
H45 H 0.484136 0.635438 0.031602 0.074 Uiso 1 1 calc R . . . .
C1 C 0.7113(5) 0.8713(4) 0.3228(3) 0.0475(16) Uani 1 1 d . . . . .
C82 C 0.3242(6) 0.2542(3) 0.0601(3) 0.0458(15) Uani 1 1 d . . . . .
C03E C 0.1583(5) 1.0928(4) 0.4279(4) 0.064(2) Uani 1 1 d . . . . .
H03C H 0.164337 1.108163 0.467811 0.076 Uiso 1 1 calc R . . . .
H03D H 0.138825 1.140751 0.402870 0.076 Uiso 1 1 calc R . . . .
C46 C 0.6070(8) 0.5394(6) 0.0444(3) 0.075(3) Uani 1 1 d . . . . .
H46 H 0.662484 0.560463 0.025808 0.090 Uiso 1 1 calc R . . . .
C8 C 0.3907(7) 0.9799(4) 0.2205(3) 0.0561(19) Uani 1 1 d . . . . .
C17 C 0.1943(5) 0.9081(4) 0.1352(3) 0.0463(15) Uani 1 1 d . . . . .
H17 H 0.237611 0.906339 0.094634 0.056 Uiso 1 1 calc R . . . .
C47 C 0.6341(6) 0.4651(6) 0.0666(3) 0.066(2) Uani 1 1 d . . . . .
H47 H 0.707942 0.433441 0.062809 0.079 Uiso 1 1 calc R . . . .
C16 C 0.0810(5) 0.9462(4) 0.1487(3) 0.0558(18) Uani 1 1 d . . . . .
H16 H 0.046816 0.969515 0.116482 0.067 Uiso 1 1 calc R . . . .
C79 C 0.5289(8) 0.2018(5) -0.0130(3) 0.079(3) Uani 1 1 d . . . . .
H79 H 0.600821 0.183563 -0.037846 0.095 Uiso 1 1 calc R . . . .
C81 C 0.3388(8) 0.2362(4) -0.0019(3) 0.069(2) Uani 1 1 d . . . . .
H81 H 0.279052 0.241883 -0.018839 0.083 Uiso 1 1 calc R . . . .
C80 C 0.4441(9) 0.2098(4) -0.0369(3) 0.080(3) Uani 1 1 d . . . . .
H80 H 0.457081 0.196861 -0.079012 0.096 Uiso 1 1 calc R . . . .
C78 C 0.5099(6) 0.2205(4) 0.0483(3) 0.060(2) Uani 1 1 d . . . . .
C97 C 0.8804(8) 0.1684(5) 0.1727(5) 0.085(3) Uani 1 1 d . . . . .
H97A H 0.817097 0.183983 0.208391 0.102 Uiso 1 1 calc R . . . .
H97B H 0.907529 0.110218 0.168252 0.102 Uiso 1 1 calc R . . . .
C13 C 0.4642(11) 0.9798(6) 0.1673(4) 0.082(3) Uani 1 1 d . . . . .
O7 O 0.9609(8) 0.1938(5) 0.1816(5) 0.152(4) Uani 1 1 d . . . . .
C03R C 0.0799(5) 1.0567(5) 0.4368(6) 0.106(4) Uani 1 1 d . . . . .
H03E H 0.024019 1.086281 0.414457 0.127 Uiso 1 1 calc R . . . .
H03F H 0.043861 1.058693 0.481020 0.127 Uiso 1 1 calc R . . . .
C96 C 0.8705(7) 0.2824(5) 0.1146(4) 0.073(2) Uani 1 1 d . . . . .
H96A H 0.885902 0.302328 0.072364 0.087 Uiso 1 1 calc R . . . .
H96B H 0.808588 0.323393 0.140607 0.087 Uiso 1 1 calc R . . . .
C12 C 0.4371(13) 1.0248(6) 0.1139(4) 0.109(5) Uani 1 1 d . . . . .
H12 H 0.490205 1.024249 0.077142 0.130 Uiso 1 1 calc R . . . .
C98 C 0.8482(7) 0.2063(5) 0.1152(4) 0.076(2) Uani 1 1 d . . . . .
H98A H 0.892945 0.173319 0.078294 0.092 Uiso 1 1 calc R . . . .
H98B H 0.770621 0.216057 0.117822 0.092 Uiso 1 1 calc R . . . .
C10 C 0.2507(11) 1.0700(5) 0.1722(5) 0.097(4) Uani 1 1 d . . . . .
H10 H 0.176837 1.100234 0.174322 0.116 Uiso 1 1 calc R . . . .
C11 C 0.3263(13) 1.0692(6) 0.1206(6) 0.110(5) Uani 1 1 d . . . . .
H11 H 0.304336 1.099842 0.087048 0.132 Uiso 1 1 calc R . . . .
C95 C 0.9685(8) 0.2585(6) 0.1406(6) 0.107(4) Uani 1 1 d . . . . .
H95A H 1.035671 0.241248 0.107414 0.129 Uiso 1 1 calc R . . . .
H95B H 0.968963 0.303209 0.163376 0.129 Uiso 1 1 calc R . . . .
O5 O -0.0629(12) 0.7980(8) 0.1062(6) 0.103(5) Uani 0.5 1 d D . P . .
C87 C 0.0453(11) 0.6571(9) 0.0740(9) 0.070(4) Uani 0.5 1 d D . P . .
H87A H 0.084087 0.625824 0.035545 0.084 Uiso 0.5 1 calc R . P . .
H87B H 0.076998 0.630459 0.108285 0.084 Uiso 0.5 1 calc R . P . .
C88 C 0.0417(13) 0.7406(11) 0.0674(6) 0.110(10) Uani 0.5 1 d D . P . .
H88B H 0.048106 0.755368 0.023692 0.132 Uiso 0.5 1 calc R . P . .
H88A H 0.104481 0.745214 0.079785 0.132 Uiso 0.5 1 calc R . P . .
C90 C -0.1339(11) 0.7516(7) 0.1164(9) 0.068(5) Uani 0.5 1 d D . P . .
H90A H -0.161195 0.745705 0.160938 0.082 Uiso 0.5 1 calc R . P . .
H90B H -0.196811 0.778285 0.098432 0.082 Uiso 0.5 1 calc R . P . .
C89 C -0.0728(11) 0.6747(10) 0.0875(11) 0.095(7) Uani 0.5 1 d D . P . .
H89A H -0.093904 0.672369 0.048816 0.115 Uiso 0.5 1 calc R . P . .
H89B H -0.091569 0.633684 0.114953 0.115 Uiso 0.5 1 calc R . P . .
C94 C 0.1645(11) 1.0778(9) 0.0125(7) 0.064(4) Uani 0.5 1 d D . P . .
H94A H 0.143359 1.127767 -0.009970 0.076 Uiso 0.5 1 calc R . P . .
H94B H 0.164512 1.088319 0.055070 0.076 Uiso 0.5 1 calc R . P . .
O6 O 0.1025(13) 1.0293(10) 0.0094(6) 0.115(5) Uani 0.5 1 d D . P . .
C93 C 0.2621(12) 1.0214(12) -0.0190(7) 0.088(7) Uani 0.5 1 d D . P . .
H93A H 0.283456 0.974471 0.006774 0.105 Uiso 0.5 1 calc R . P . .
H93B H 0.321003 1.044107 -0.029056 0.105 Uiso 0.5 1 calc R . P . .
C92 C 0.2419(15) 0.9986(12) -0.0773(8) 0.110(8) Uani 0.5 1 d D . P . .
H92A H 0.224998 1.043533 -0.105461 0.132 Uiso 0.5 1 calc R . P . .
H92B H 0.302723 0.953320 -0.099234 0.132 Uiso 0.5 1 calc R . P . .
C91 C 0.1518(18) 0.9786(14) -0.0488(12) 0.150(13) Uani 0.5 1 d D . P . .
H91A H 0.172929 0.921778 -0.038847 0.180 Uiso 0.5 1 calc R . P . .
H91B H 0.099921 0.990576 -0.075253 0.180 Uiso 0.5 1 calc R . P . .

loop_
_atom_site_aniso_label
_atom_site_aniso_U_11
_atom_site_aniso_U_22
_atom_site_aniso_U_33
_atom_site_aniso_U_23
_atom_site_aniso_U_13
_atom_site_aniso_U_12
Gd1 0.02056(12) 0.02158(12) 0.02567(12) -0.00366(9) -0.00599(9) -0.00730(9)
Gd2 0.02051(12) 0.02447(12) 0.02249(12) -0.00291(9) -0.00384(9) -0.00907(9)
F12 0.0255(14) 0.0336(16) 0.0379(16) -0.0024(12) -0.0032(12) -0.0119(12)
F9 0.0396(17) 0.0307(15) 0.0374(16) -0.0045(12) -0.0041(13) -0.0172(13)
F10 0.0399(17) 0.0281(15) 0.0389(17) -0.0077(12) -0.0004(13) -0.0137(13)
F24 0.0318(15) 0.0386(16) 0.0309(15) 0.0001(12) -0.0062(12) -0.0182(13)
F7 0.0362(16) 0.0329(16) 0.0338(16) -0.0057(12) -0.0013(13) -0.0095(13)
F21 0.0307(16) 0.0405(17) 0.0425(18) 0.0024(14) -0.0115(13) -0.0114(14)
F23 0.0261(15) 0.0373(16) 0.0377(16) -0.0040(13) -0.0003(12) -0.0104(13)
F6 0.0233(15) 0.0427(18) 0.0444(18) -0.0082(14) -0.0010(13) -0.0069(13)
F8 0.0300(16) 0.0415(18) 0.0440(18) -0.0054(14) -0.0031(14) -0.0071(14)
F22 0.0306(15) 0.0387(17) 0.0300(15) -0.0036(12) -0.0009(12) -0.0100(13)
F15 0.0426(19) 0.072(2) 0.0280(16) -0.0007(15) -0.0081(14) -0.0273(18)
F11 0.0371(17) 0.0311(16) 0.0366(17) 0.0023(13) -0.0006(13) -0.0115(13)
F5 0.0299(16) 0.0476(19) 0.0316(16) -0.0023(14) -0.0021(13) -0.0044(14)
F16 0.0286(15) 0.055(2) 0.0317(16) -0.0131(14) -0.0033(12) -0.0152(14)
F13 0.084(3) 0.0388(18) 0.0373(18) 0.0087(14) -0.0196(18) -0.0304(19)
F1 0.0405(19) 0.090(3) 0.0370(18) 0.0082(18) -0.0094(15) -0.038(2)
F20 0.052(2) 0.0475(19) 0.0305(16) 0.0022(14) -0.0059(14) -0.0224(16)
F19 0.0322(17) 0.0419(18) 0.057(2) 0.0040(16) -0.0078(15) -0.0070(14)
F18 0.067(3) 0.061(2) 0.054(2) -0.0005(18) -0.034(2) -0.023(2)
O3 0.0251(17) 0.0277(17) 0.0335(18) -0.0038(14) -0.0074(14) -0.0090(14)
O2 0.0259(17) 0.0274(17) 0.0246(16) -0.0062(13) -0.0010(13) -0.0120(14)
O4 0.0299(18) 0.0358(19) 0.0285(18) -0.0087(14) 0.0005(14) -0.0175(16)
F14 0.0315(18) 0.082(3) 0.0407(19) -0.0102(19) -0.0075(15) 0.0000(18)
O1 0.0221(17) 0.0222(17) 0.049(2) -0.0110(15) -0.0093(15) -0.0036(14)
N12 0.0219(19) 0.025(2) 0.025(2) -0.0044(15) -0.0033(15) -0.0075(16)
N6 0.022(2) 0.027(2) 0.028(2) -0.0033(16) -0.0032(16) -0.0087(16)
N11 0.024(2) 0.028(2) 0.025(2) -0.0023(16) -0.0052(16) -0.0102(17)
N5 0.0194(19) 0.024(2) 0.028(2) -0.0040(16) -0.0048(16) -0.0038(16)
F4 0.088(3) 0.045(2) 0.086(3) -0.009(2) -0.059(3) -0.003(2)
N8 0.024(2) 0.029(2) 0.028(2) -0.0001(16) -0.0075(16) -0.0107(17)
N7 0.025(2) 0.033(2) 0.023(2) 0.0001(16) -0.0042(16) -0.0141(17)
F2 0.052(2) 0.111(4) 0.062(3) -0.053(2) 0.0203(19) -0.051(2)
F17 0.049(2) 0.094(3) 0.058(3) -0.012(2) 0.014(2) -0.003(2)
N3 0.026(2) 0.027(2) 0.027(2) -0.0017(16) -0.0076(16) -0.0102(17)
N9 0.034(2) 0.028(2) 0.023(2) -0.0031(16) -0.0025(17) -0.0100(18)
N4 0.028(2) 0.028(2) 0.026(2) -0.0006(16) -0.0068(17) -0.0124(17)
N10 0.026(2) 0.027(2) 0.028(2) 0.0009(16) -0.0086(16) -0.0092(17)
F3 0.163(5) 0.098(4) 0.036(2) 0.003(2) 0.010(3) -0.093(4)
C50 0.031(3) 0.032(3) 0.022(2) -0.0020(19) -0.0051(19) -0.013(2)
N1 0.025(2) 0.026(2) 0.031(2) 0.0002(16) -0.0065(17) -0.0110(17)
N2 0.054(3) 0.028(2) 0.035(2) 0.0029(18) -0.017(2) -0.018(2)
C26 0.030(3) 0.032(3) 0.027(2) -0.0034(19) -0.009(2) -0.019(2)
C34 0.027(2) 0.024(2) 0.024(2) -0.0024(18) -0.0076(19) -0.0052(19)
C63 0.021(2) 0.030(2) 0.027(2) -0.0079(19) -0.0034(18) -0.0115(19)
C33 0.022(2) 0.025(2) 0.030(2) -0.0006(18) -0.0065(19) -0.0105(19)
C39 0.025(2) 0.026(2) 0.033(3) -0.0042(19) -0.007(2) -0.008(2)
C25 0.029(3) 0.040(3) 0.033(3) -0.005(2) -0.007(2) -0.015(2)
C62 0.032(3) 0.030(2) 0.026(2) -0.0049(19) -0.009(2) -0.014(2)
C21 0.032(3) 0.032(3) 0.025(2) -0.0070(19) -0.005(2) -0.014(2)
C76 0.027(2) 0.026(2) 0.026(2) -0.0039(19) -0.0027(19) -0.008(2)
C64 0.028(2) 0.026(2) 0.024(2) -0.0068(18) -0.0059(19) -0.010(2)
C19 0.026(2) 0.027(2) 0.032(3) -0.0028(19) -0.011(2) -0.010(2)
C32 0.020(2) 0.032(3) 0.030(2) -0.0051(19) -0.0056(19) -0.012(2)
C61 0.031(3) 0.035(3) 0.027(2) -0.004(2) -0.005(2) -0.016(2)
C27 0.026(2) 0.031(3) 0.038(3) -0.004(2) -0.009(2) -0.013(2)
C31 0.025(2) 0.032(3) 0.036(3) -0.004(2) -0.008(2) -0.015(2)
C6 0.022(2) 0.020(2) 0.049(3) -0.004(2) -0.004(2) -0.0089(19)
C20 0.024(2) 0.030(2) 0.027(2) -0.0098(19) -0.0046(19) -0.009(2)
C57 0.037(3) 0.033(3) 0.033(3) 0.000(2) -0.006(2) -0.020(2)
C0AA 0.027(3) 0.039(3) 0.045(3) 0.010(2) -0.012(2) -0.016(2)
C60 0.047(3) 0.041(3) 0.025(2) -0.005(2) -0.007(2) -0.025(3)
C22 0.046(3) 0.032(3) 0.032(3) 0.000(2) -0.012(2) -0.018(2)
C01T 0.033(3) 0.032(3) 0.055(3) 0.001(2) -0.018(3) -0.017(2)
C35 0.028(3) 0.032(3) 0.030(3) -0.001(2) -0.006(2) -0.008(2)
C69 0.031(3) 0.029(2) 0.028(2) -0.0046(19) -0.006(2) -0.012(2)
C68 0.045(3) 0.028(3) 0.034(3) -0.005(2) -0.013(2) -0.012(2)
C23 0.045(3) 0.046(3) 0.033(3) 0.004(2) -0.009(2) -0.033(3)
C40 0.029(3) 0.031(3) 0.029(2) -0.003(2) -0.002(2) -0.015(2)
C66 0.035(3) 0.033(3) 0.041(3) -0.009(2) -0.009(2) -0.003(2)
C75 0.035(3) 0.024(2) 0.037(3) 0.003(2) -0.016(2) -0.011(2)
C021 0.029(3) 0.029(3) 0.048(3) -0.008(2) -0.012(2) -0.015(2)
C022 0.027(3) 0.030(3) 0.042(3) 0.000(2) -0.011(2) -0.009(2)
C023 0.035(3) 0.027(3) 0.050(3) -0.009(2) -0.014(2) -0.012(2)
C67 0.045(3) 0.029(3) 0.039(3) -0.008(2) -0.012(3) -0.001(2)
C30 0.031(3) 0.037(3) 0.040(3) -0.014(2) -0.005(2) -0.012(2)
C77 0.052(3) 0.029(3) 0.022(2) -0.004(2) -0.005(2) -0.003(2)
C49 0.035(3) 0.048(3) 0.024(2) -0.006(2) -0.002(2) -0.025(2)
C51 0.029(3) 0.038(3) 0.032(3) -0.002(2) -0.012(2) -0.011(2)
C38 0.023(2) 0.038(3) 0.033(3) -0.009(2) -0.005(2) -0.004(2)
C43 0.035(3) 0.029(3) 0.035(3) -0.009(2) -0.002(2) -0.016(2)
C14 0.024(3) 0.036(3) 0.042(3) -0.006(2) -0.011(2) -0.008(2)
C65 0.031(3) 0.032(3) 0.027(2) -0.004(2) -0.005(2) -0.011(2)
C24 0.035(3) 0.051(3) 0.031(3) -0.004(2) -0.001(2) -0.024(3)
C37 0.035(3) 0.031(3) 0.040(3) -0.008(2) -0.012(2) 0.005(2)
C29 0.029(3) 0.053(3) 0.036(3) -0.015(3) 0.002(2) -0.019(3)
C42 0.044(3) 0.027(3) 0.029(3) -0.004(2) -0.001(2) -0.011(2)
C70 0.050(3) 0.032(3) 0.038(3) 0.000(2) -0.020(3) -0.020(3)
C52 0.033(3) 0.055(3) 0.030(3) -0.002(2) -0.008(2) -0.021(3)
C18 0.029(3) 0.033(3) 0.041(3) -0.003(2) -0.013(2) -0.004(2)
C84 0.031(3) 0.050(3) 0.037(3) -0.009(2) 0.002(2) -0.025(3)
C86 0.048(4) 0.071(5) 0.054(4) -0.035(3) 0.014(3) -0.041(3)
C36 0.045(3) 0.026(3) 0.036(3) -0.002(2) -0.009(2) -0.002(2)
C7 0.047(3) 0.027(3) 0.029(3) -0.002(2) -0.004(2) -0.020(2)
C3 0.031(3) 0.027(3) 0.103(6) -0.003(3) -0.031(3) -0.011(2)
C74 0.040(3) 0.031(3) 0.048(3) 0.005(2) -0.019(3) -0.015(2)
C71 0.071(4) 0.038(3) 0.042(3) 0.013(2) -0.030(3) -0.032(3)
C41 0.032(3) 0.038(3) 0.032(3) -0.005(2) 0.003(2) -0.007(2)
C83 0.036(3) 0.048(3) 0.027(3) -0.007(2) -0.002(2) -0.022(3)
C44 0.063(4) 0.059(4) 0.021(3) -0.003(2) -0.004(3) -0.041(3)
C28 0.030(3) 0.046(3) 0.036(3) -0.004(2) -0.001(2) -0.020(2)
C53 0.044(3) 0.066(4) 0.039(3) 0.003(3) -0.020(3) -0.025(3)
C48 0.034(3) 0.080(5) 0.025(3) -0.015(3) 0.000(2) -0.026(3)
C58 0.044(3) 0.037(3) 0.043(3) 0.006(2) -0.024(3) -0.023(3)
C85 0.053(4) 0.050(4) 0.068(4) -0.017(3) 0.004(3) -0.033(3)
C59 0.063(4) 0.046(3) 0.026(3) 0.005(2) -0.016(3) -0.031(3)
C73 0.049(4) 0.036(3) 0.070(4) 0.008(3) -0.035(3) -0.020(3)
C2 0.026(3) 0.039(3) 0.100(6) -0.036(3) 0.003(3) -0.015(3)
C15 0.027(3) 0.050(4) 0.056(4) 0.006(3) -0.016(3) -0.007(3)
C56 0.028(3) 0.045(3) 0.036(3) -0.009(2) -0.007(2) -0.014(2)
C72 0.074(5) 0.036(3) 0.060(4) 0.017(3) -0.046(4) -0.033(3)
C035 0.036(3) 0.038(3) 0.065(4) 0.004(3) -0.023(3) -0.014(3)
C9 0.134(8) 0.027(3) 0.086(6) 0.020(3) -0.086(6) -0.033(4)
C55 0.024(3) 0.067(4) 0.043(3) -0.009(3) -0.005(2) -0.015(3)
C038 0.026(3) 0.049(4) 0.066(4) -0.022(3) -0.007(3) -0.010(3)
C4 0.047(4) 0.051(4) 0.064(4) 0.020(3) -0.031(3) -0.028(3)
C54 0.033(3) 0.073(4) 0.047(3) -0.009(3) -0.017(3) -0.023(3)
C45 0.103(6) 0.083(5) 0.025(3) -0.004(3) -0.002(3) -0.072(5)
C1 0.032(3) 0.045(3) 0.066(4) -0.027(3) 0.006(3) -0.021(3)
C82 0.067(4) 0.033(3) 0.034(3) -0.003(2) -0.015(3) -0.009(3)
C03E 0.046(4) 0.034(3) 0.097(6) -0.023(3) 0.002(4) -0.004(3)
C46 0.100(7) 0.136(8) 0.026(3) -0.019(4) 0.014(4) -0.100(7)
C8 0.116(6) 0.032(3) 0.040(3) 0.009(3) -0.037(4) -0.039(4)
C17 0.046(3) 0.054(4) 0.035(3) 0.003(3) -0.014(3) -0.011(3)
C47 0.044(4) 0.137(8) 0.028(3) -0.031(4) 0.009(3) -0.053(5)
C16 0.048(4) 0.064(4) 0.056(4) 0.010(3) -0.033(3) -0.008(3)
C79 0.110(7) 0.056(4) 0.029(3) -0.004(3) 0.005(4) 0.009(4)
C81 0.123(7) 0.046(4) 0.050(4) 0.007(3) -0.050(5) -0.024(4)
C80 0.133(8) 0.046(4) 0.031(4) -0.011(3) -0.010(5) 0.000(5)
C78 0.076(5) 0.045(4) 0.032(3) -0.004(3) 0.005(3) 0.001(3)
C97 0.086(6) 0.060(5) 0.123(8) 0.018(5) -0.054(6) -0.026(5)
C13 0.152(10) 0.071(6) 0.051(5) 0.015(4) -0.034(6) -0.068(7)
O7 0.168(8) 0.121(7) 0.239(11) 0.084(7) -0.148(8) -0.083(7)
C03R 0.022(3) 0.066(5) 0.222(12) -0.088(7) 0.001(5) -0.010(3)
C96 0.078(6) 0.066(5) 0.077(6) 0.010(4) -0.014(4) -0.033(4)
C12 0.237(15) 0.090(7) 0.053(5) 0.022(5) -0.044(7) -0.120(10)
C98 0.075(6) 0.084(6) 0.078(6) -0.006(5) -0.012(4) -0.040(5)
C10 0.204(12) 0.043(4) 0.085(7) 0.021(4) -0.099(8) -0.051(6)
C11 0.223(15) 0.053(5) 0.113(9) 0.037(6) -0.116(11) -0.073(8)
C95 0.083(7) 0.081(7) 0.173(12) 0.038(7) -0.052(7) -0.039(6)
O5 0.137(13) 0.092(10) 0.092(10) 0.035(8) -0.057(10) -0.041(9)
C87 0.051(9) 0.055(9) 0.101(13) -0.022(8) -0.021(8) -0.007(7)
C88 0.086(13) 0.26(3) 0.024(7) 0.056(12) -0.030(8) -0.108(17)
C90 0.043(8) 0.046(8) 0.121(14) 0.008(8) -0.023(8) -0.019(6)
C89 0.061(10) 0.065(10) 0.156(19) -0.068(12) 0.010(11) -0.027(9)
C94 0.056(9) 0.067(10) 0.080(11) 0.012(8) -0.036(8) -0.025(8)
O6 0.129(13) 0.141(14) 0.058(8) 0.015(8) -0.008(8) -0.036(11)
C93 0.055(9) 0.141(17) 0.048(8) -0.052(10) -0.019(7) 0.006(10)
C92 0.098(15) 0.085(14) 0.119(18) -0.052(13) 0.040(13) -0.032(12)
C91 0.107(18) 0.105(18) 0.25(3) -0.10(2) 0.01(2) -0.067(15)

loop_
_atom_type_symbol
_atom_type_description
_atom_type_scat_dispersion_real
_atom_type_scat_dispersion_imag
_atom_type_scat_source
C C 0.0033 0.0016 'International Tables Vol C Tables 4.2.6.8 and 6.1.1.4'
H H 0.0000 0.0000 'International Tables Vol C Tables 4.2.6.8 and 6.1.1.4'
F F 0.0171 0.0103 'International Tables Vol C Tables 4.2.6.8 and 6.1.1.4'
Gd Gd -0.1653 3.9035 'International Tables Vol C Tables 4.2.6.8 and 6.1.1.4'
N N 0.0061 0.0033 'International Tables Vol C Tables 4.2.6.8 and 6.1.1.4'
O O 0.0106 0.0060 'International Tables Vol C Tables 4.2.6.8 and 6.1.1.4'

loop_
_geom_angle_atom_site_label_1
_geom_angle_atom_site_label_2
_geom_angle_atom_site_label_3
_geom_angle
_geom_angle_site_symmetry_1
_geom_angle_site_symmetry_3
_geom_angle_publ_flag
O2 Gd1 N6 129.53(12) . . ?
O2 Gd1 N5 77.52(12) . . ?
O2 Gd1 N3 79.43(12) . . ?
O2 Gd1 N4 89.85(12) . . ?
O2 Gd1 N1 87.49(12) . . ?
O2 Gd1 N2 79.67(13) . . ?
O2 Gd1 C33 103.17(12) . . ?
O2 Gd1 C20 86.62(12) . . ?
O2 Gd1 C7 82.25(13) . . ?
O1 Gd1 O2 151.54(12) . . ?
O1 Gd1 N6 78.93(13) . . ?
O1 Gd1 N5 130.25(13) . . ?
O1 Gd1 N3 84.10(12) . . ?
O1 Gd1 N4 98.79(13) . . ?
O1 Gd1 N1 88.65(13) . . ?
O1 Gd1 N2 75.43(14) . . ?
O1 Gd1 C33 105.15(13) . . ?
O1 Gd1 C20 89.21(12) . . ?
O1 Gd1 C7 81.60(14) . . ?
N6 Gd1 C33 26.73(12) . . ?
N6 Gd1 C20 98.75(13) . . ?
N6 Gd1 C7 120.49(14) . . ?
N5 Gd1 N6 52.96(13) . . ?
N5 Gd1 N3 130.35(13) . . ?
N5 Gd1 N2 133.67(15) . . ?
N5 Gd1 C33 26.27(12) . . ?
N5 Gd1 C20 108.05(14) . . ?
N5 Gd1 C7 110.14(15) . . ?
N3 Gd1 N6 123.43(13) . . ?
N3 Gd1 N2 83.17(14) . . ?
N3 Gd1 C33 131.06(13) . . ?
N3 Gd1 C20 27.14(13) . . ?
N3 Gd1 C7 109.49(14) . . ?
N4 Gd1 N6 76.47(13) . . ?
N4 Gd1 N5 83.12(13) . . ?
N4 Gd1 N3 53.43(13) . . ?
N4 Gd1 N2 136.58(14) . . ?
N4 Gd1 C33 77.64(13) . . ?
N4 Gd1 C20 26.52(13) . . ?
N4 Gd1 C7 162.48(14) . . ?
N1 Gd1 N6 96.88(13) . . ?
N1 Gd1 N5 85.64(13) . . ?
N1 Gd1 N3 136.40(13) . . ?
N1 Gd1 N4 168.76(13) . . ?
N1 Gd1 N2 53.48(14) . . ?
N1 Gd1 C33 92.33(13) . . ?
N1 Gd1 C20 163.51(14) . . ?
N1 Gd1 C7 27.01(14) . . ?
N2 Gd1 N6 140.56(14) . . ?
N2 Gd1 C33 145.76(14) . . ?
N2 Gd1 C20 110.23(15) . . ?
N2 Gd1 C7 26.48(15) . . ?
C20 Gd1 C33 104.01(13) . . ?
C20 Gd1 C7 136.62(15) . . ?
C7 Gd1 C33 119.34(14) . . ?
O3 Gd2 N12 84.91(12) . . ?
O3 Gd2 N11 76.10(12) . . ?
O3 Gd2 N8 134.07(12) . . ?
O3 Gd2 N7 81.98(13) . . ?
O3 Gd2 N9 104.83(13) . . ?
O3 Gd2 N10 80.68(12) . . ?
O3 Gd2 C50 107.97(13) . . ?
O3 Gd2 C63 81.33(12) . . ?
O3 Gd2 C76 91.09(13) . . ?
O4 Gd2 O3 144.36(12) . . ?
O4 Gd2 N12 97.79(12) . . ?
O4 Gd2 N11 77.51(12) . . ?
O4 Gd2 N8 80.89(13) . . ?
O4 Gd2 N7 133.65(13) . . ?
O4 Gd2 N9 85.08(13) . . ?
O4 Gd2 N10 78.49(13) . . ?
O4 Gd2 C50 107.51(13) . . ?
O4 Gd2 C63 85.63(12) . . ?
O4 Gd2 C76 82.92(13) . . ?
N12 Gd2 N11 52.87(13) . . ?
N12 Gd2 N8 79.61(13) . . ?
N12 Gd2 N7 83.94(13) . . ?
N12 Gd2 N9 159.10(13) . . ?
N12 Gd2 N10 147.80(13) . . ?
N12 Gd2 C50 80.48(13) . . ?
N12 Gd2 C63 26.49(13) . . ?
N12 Gd2 C76 174.06(13) . . ?
N11 Gd2 C50 133.05(13) . . ?
N11 Gd2 C63 26.51(13) . . ?
N11 Gd2 C76 121.87(13) . . ?
N8 Gd2 N11 123.30(13) . . ?
N8 Gd2 N10 130.16(13) . . ?
N8 Gd2 C50 26.96(13) . . ?
N8 Gd2 C63 100.80(13) . . ?
N8 Gd2 C76 106.31(14) . . ?
N7 Gd2 N11 132.51(13) . . ?
N7 Gd2 N8 53.68(13) . . ?
N7 Gd2 N9 79.28(13) . . ?
N7 Gd2 N10 121.89(13) . . ?
N7 Gd2 C50 26.73(13) . . ?
N7 Gd2 C63 109.28(14) . . ?
N7 Gd2 C76 99.86(13) . . ?
N9 Gd2 N11 146.93(13) . . ?
N9 Gd2 N8 80.42(14) . . ?
N9 Gd2 N10 53.09(13) . . ?
N9 Gd2 C50 78.92(13) . . ?
N9 Gd2 C63 170.31(13) . . ?
N9 Gd2 C76 26.72(13) . . ?
N10 Gd2 N11 95.55(13) . . ?
N10 Gd2 C50 131.39(13) . . ?
N10 Gd2 C63 122.03(13) . . ?
N10 Gd2 C76 26.53(13) . . ?
C50 Gd2 C63 106.58(14) . . ?
C76 Gd2 C50 104.97(14) . . ?
C76 Gd2 C63 148.38(13) . . ?
C021 O3 Gd2 122.6(3) . . ?
C021 O3 C022 108.4(4) . . ?
C022 O3 Gd2 128.4(3) . . ?
C40 O2 Gd1 128.5(3) . . ?
C40 O2 C43 109.4(3) . . ?
C43 O2 Gd1 121.4(3) . . ?
C86 O4 Gd2 123.8(3) . . ?
C83 O4 Gd2 127.4(3) . . ?
C83 O4 C86 108.2(4) . . ?
C023 O1 Gd1 126.4(3) . . ?
C038 O1 Gd1 124.4(3) . . ?
C038 O1 C023 109.2(4) . . ?
C63 N12 Gd2 97.5(3) . . ?
C63 N12 C64 117.5(4) . . ?
C64 N12 Gd2 141.5(3) . . ?
C33 N6 Gd1 93.2(3) . . ?
C33 N6 C32 116.2(4) . . ?
C32 N6 Gd1 150.1(3) . . ?
C63 N11 Gd2 92.4(3) . . ?
C63 N11 C62 117.6(4) . . ?
C62 N11 Gd2 148.7(3) . . ?
C34 N5 Gd1 144.4(3) . . ?
C33 N5 Gd1 96.8(3) . . ?
C33 N5 C34 118.4(4) . . ?
C50 N8 Gd2 94.5(3) . . ?
C50 N8 C51 119.0(4) . . ?
C51 N8 Gd2 146.5(3) . . ?
C50 N7 Gd2 96.3(3) . . ?
C50 N7 C49 120.0(4) . . ?
C49 N7 Gd2 143.1(3) . . ?
C19 N3 Gd1 148.0(3) . . ?
C20 N3 Gd1 93.2(3) . . ?
C20 N3 C19 117.9(4) . . ?
C76 N9 Gd2 94.7(3) . . ?
C76 N9 C77 116.8(4) . . ?
C77 N9 Gd2 146.6(3) . . ?
C26 N4 Gd1 143.6(3) . . ?
C20 N4 Gd1 96.4(3) . . ?
C20 N4 C26 118.1(4) . . ?
C76 N10 Gd2 94.5(3) . . ?
C76 N10 C75 118.0(4) . . ?
C75 N10 Gd2 146.6(3) . . ?
N8 C50 Gd2 58.6(3) . . ?
N7 C50 Gd2 57.0(2) . . ?
N7 C50 N8 115.5(4) . . ?
C6 N1 Gd1 144.5(3) . . ?
C7 N1 Gd1 96.4(3) . . ?
C7 N1 C6 118.4(4) . . ?
C7 N2 Gd1 93.6(3) . . ?
C7 N2 C8 118.8(5) . . ?
C8 N2 Gd1 147.6(4) . . ?
C25 C26 N4 123.6(5) . . ?
C25 C26 C21 115.2(5) . . ?
C21 C26 N4 121.1(4) . . ?
C39 C34 N5 121.0(4) . . ?
C39 C34 C35 113.7(4) . . ?
C35 C34 N5 125.3(4) . . ?
N12 C63 Gd2 56.0(2) . . ?
N11 C63 Gd2 61.1(2) . . ?
N11 C63 N12 116.7(4) . . ?
N6 C33 Gd1 60.1(3) . . ?
N5 C33 Gd1 56.9(2) . . ?
N5 C33 N6 116.9(4) . . ?
F12 C39 C34 117.7(4) . . ?
F12 C39 C38 117.5(4) . . ?
C38 C39 C34 124.8(5) . . ?
F8 C25 C26 117.9(5) . . ?
F8 C25 C24 118.5(5) . . ?
C24 C25 C26 123.6(5) . . ?
N11 C62 C61 125.4(5) . . ?
C57 C62 N11 121.1(4) . . ?
C57 C62 C61 113.5(5) . . ?
F7 C21 C26 117.3(4) . . ?
F7 C21 C22 119.3(5) . . ?
C22 C21 C26 123.4(5) . . ?
N9 C76 Gd2 58.6(2) . . ?
N10 C76 Gd2 59.0(3) . . ?
N10 C76 N9 117.0(4) . . ?
C69 C64 N12 121.0(4) . . ?
C69 C64 C65 114.0(4) . . ?
C65 C64 N12 125.0(4) . . ?
C14 C19 N3 123.8(5) . . ?
C18 C19 N3 121.2(4) . . ?
C18 C19 C14 115.0(5) . . ?
C27 C32 N6 125.9(4) . . ?
C27 C32 C31 112.5(4) . . ?
C31 C32 N6 121.6(4) . . ?
F22 C61 C62 117.7(4) . . ?
F22 C61 C60 117.6(5) . . ?
C60 C61 C62 124.6(5) . . ?
F9 C27 C32 118.4(4) . . ?
F9 C27 C28 117.0(5) . . ?
C28 C27 C32 124.6(5) . . ?
F10 C31 C32 116.6(4) . . ?
F10 C31 C30 117.5(5) . . ?
C30 C31 C32 125.9(5) . . ?
C0AA C6 N1 121.0(4) . . ?
C1 C6 N1 124.7(5) . . ?
C1 C6 C0AA 114.3(5) . . ?
N3 C20 Gd1 59.7(3) . . ?
N4 C20 Gd1 57.1(3) . . ?
N4 C20 N3 116.0(4) . . ?
F21 C57 C62 116.9(4) . . ?
F21 C57 C58 118.8(5) . . ?
C58 C57 C62 124.3(5) . . ?
F1 C0AA C6 117.5(5) . . ?
F1 C0AA C4 118.7(5) . . ?
C4 C0AA C6 123.7(5) . . ?
C61 C60 C59 118.5(5) . . ?
C21 C22 C23 119.3(5) . . ?
C021 C01T C035 102.3(4) . . ?
F11 C35 C34 118.2(4) . . ?
F11 C35 C36 117.5(5) . . ?
C36 C35 C34 124.3(5) . . ?
F24 C69 C64 117.2(4) . . ?
F24 C69 C68 118.6(5) . . ?
C68 C69 C64 124.1(5) . . ?
C69 C68 C67 118.7(5) . . ?
C22 C23 C24 119.9(5) . . ?
O2 C40 C41 104.9(4) . . ?
C65 C66 C67 119.4(5) . . ?
C70 C75 N10 120.8(5) . . ?
C70 C75 C74 115.0(5) . . ?
C74 C75 N10 123.9(5) . . ?
O3 C021 C01T 105.1(4) . . ?
O3 C022 C035 105.6(4) . . ?
O1 C023 C03E 105.9(5) . . ?
C68 C67 C66 120.1(5) . . ?
C31 C30 C29 118.2(5) . . ?
C82 C77 N9 122.7(5) . . ?
C82 C77 C78 114.5(6) . . ?
C78 C77 N9 122.7(6) . . ?
C44 C49 N7 127.1(5) . . ?
C48 C49 N7 118.5(5) . . ?
C48 C49 C44 114.4(5) . . ?
C52 C51 N8 126.5(5) . . ?
C56 C51 N8 120.1(5) . . ?
C56 C51 C52 113.3(5) . . ?
C39 C38 C37 118.3(5) . . ?
O2 C43 C42 105.2(4) . . ?
F6 C14 C19 118.6(5) . . ?
F6 C14 C15 117.8(5) . . ?
C15 C14 C19 123.6(5) . . ?
F23 C65 C64 117.8(4) . . ?
F23 C65 C66 118.6(5) . . ?
C66 C65 C64 123.6(5) . . ?
C25 C24 C23 118.6(5) . . ?
C38 C37 C36 120.4(5) . . ?
C28 C29 C30 119.7(5) . . ?
C43 C42 C41 102.9(4) . . ?
F20 C70 C75 117.4(5) . . ?
F20 C70 C71 117.9(5) . . ?
C75 C70 C71 124.7(6) . . ?
F15 C52 C51 118.3(5) . . ?
F15 C52 C53 116.9(5) . . ?
C53 C52 C51 124.8(5) . . ?
F5 C18 C19 117.6(5) . . ?
F5 C18 C17 117.8(5) . . ?
C17 C18 C19 124.6(5) . . ?
C85 C84 C83 102.1(5) . . ?
O4 C86 C85 107.4(5) . . ?
C35 C36 C37 118.6(5) . . ?
N1 C7 Gd1 56.6(3) . . ?
N2 C7 Gd1 60.0(3) . . ?
N2 C7 N1 116.5(5) . . ?
C4 C3 C2 119.6(6) . . ?
F19 C74 C75 118.6(5) . . ?
F19 C74 C73 118.3(5) . . ?
C73 C74 C75 123.0(6) . . ?
C70 C71 C72 117.9(6) . . ?
C40 C41 C42 100.8(4) . . ?
O4 C83 C84 104.6(4) . . ?
F13 C44 C49 118.5(5) . . ?
F13 C44 C45 117.7(6) . . ?
C45 C44 C49 123.8(7) . . ?
C29 C28 C27 119.0(5) . . ?
C52 C53 C54 118.6(5) . . ?
F14 C48 C49 118.4(5) . . ?
F14 C48 C47 118.9(6) . . ?
C49 C48 C47 122.7(7) . . ?
C57 C58 C59 118.5(5) . . ?
C86 C85 C84 106.0(5) . . ?
C58 C59 C60 120.5(5) . . ?
C72 C73 C74 118.8(6) . . ?
C1 C2 C3 118.9(6) . . ?
C16 C15 C14 118.3(5) . . ?
F16 C56 C51 117.6(5) . . ?
F16 C56 C55 117.4(5) . . ?
C55 C56 C51 124.9(5) . . ?
C73 C72 C71 120.6(5) . . ?
C01T C035 C022 102.5(4) . . ?
F4 C9 C8 120.0(6) . . ?
F4 C9 C10 118.7(10) . . ?
C10 C9 C8 121.3(11) . . ?
C56 C55 C54 119.0(5) . . ?
C03R C038 O1 106.2(5) . . ?
C3 C4 C0AA 119.3(6) . . ?
C53 C54 C55 119.4(5) . . ?
C46 C45 C44 119.5(8) . . ?
F2 C1 C6 118.1(5) . . ?
F2 C1 C2 117.7(6) . . ?
C2 C1 C6 124.1(6) . . ?
F18 C82 C81 117.6(7) . . ?
C77 C82 F18 117.4(5) . . ?
C77 C82 C81 124.9(7) . . ?
C03R C03E C023 106.5(5) . . ?
C45 C46 C47 120.9(6) . . ?
N2 C8 C9 119.1(7) . . ?
C13 C8 N2 124.4(8) . . ?
C13 C8 C9 116.4(8) . . ?
C18 C17 C16 117.7(6) . . ?
C46 C47 C48 118.7(7) . . ?
C15 C16 C17 120.8(6) . . ?
C80 C79 C78 119.1(8) . . ?
C80 C81 C82 116.8(8) . . ?
C79 C80 C81 121.7(7) . . ?
F17 C78 C77 118.4(6) . . ?
F17 C78 C79 118.7(7) . . ?
C79 C78 C77 122.9(8) . . ?
O7 C97 C98 107.9(8) . . ?
F3 C13 C12 118.0(10) . . ?
C8 C13 F3 118.2(7) . . ?
C8 C13 C12 123.8(12) . . ?
C97 O7 C95 109.3(8) . . ?
C03E C03R C038 112.0(6) . . ?
C95 C96 C98 102.5(8) . . ?
C11 C12 C13 115.2(11) . . ?
C96 C98 C97 101.7(7) . . ?
C11 C10 C9 120.5(12) . . ?
C10 C11 C12 122.8(9) . . ?
O7 C95 C96 105.9(8) . . ?
C90 O5 C88 101.2(12) . . ?
C89 C87 C88 96.5(12) . . ?
C87 C88 O5 112.5(11) . . ?
C89 C90 O5 108.4(12) . . ?
C90 C89 C87 112.7(12) . . ?
C93 C94 O6 92.8(14) . . ?
C94 O6 C91 110.3(13) . . ?
C94 C93 C92 107.0(13) . . ?
C91 C92 C93 96.1(17) . . ?
C92 C91 O6 104.3(13) . . ?

loop_
_geom_bond_atom_site_label_1
_geom_bond_atom_site_label_2
_geom_bond_distance
_geom_bond_site_symmetry_2
_geom_bond_publ_flag
Gd1 O2 2.419(3) . ?
Gd1 O1 2.417(3) . ?
Gd1 N6 2.563(4) . ?
Gd1 N5 2.492(4) . ?
Gd1 N3 2.527(4) . ?
Gd1 N4 2.470(4) . ?
Gd1 N1 2.467(4) . ?
Gd1 N2 2.548(5) . ?
Gd1 C33 2.952(5) . ?
Gd1 C20 2.923(5) . ?
Gd1 C7 2.938(5) . ?
Gd2 O3 2.440(3) . ?
Gd2 O4 2.419(3) . ?
Gd2 N12 2.473(4) . ?
Gd2 N11 2.590(4) . ?
Gd2 N8 2.521(4) . ?
Gd2 N7 2.483(4) . ?
Gd2 N9 2.517(4) . ?
Gd2 N10 2.528(4) . ?
Gd2 C50 2.945(5) . ?
Gd2 C63 2.956(5) . ?
Gd2 C76 2.940(5) . ?
F12 C39 1.359(6) . ?
F9 C27 1.368(6) . ?
F10 C31 1.368(6) . ?
F24 C69 1.358(6) . ?
F7 C21 1.355(6) . ?
F21 C57 1.359(6) . ?
F23 C65 1.354(6) . ?
F6 C14 1.349(6) . ?
F8 C25 1.362(6) . ?
F22 C61 1.366(6) . ?
F15 C52 1.365(6) . ?
F11 C35 1.360(6) . ?
F5 C18 1.358(6) . ?
F16 C56 1.358(6) . ?
F13 C44 1.359(8) . ?
F1 C0AA 1.354(6) . ?
F20 C70 1.370(7) . ?
F19 C74 1.358(7) . ?
F18 C82 1.369(8) . ?
O3 C021 1.458(6) . ?
O3 C022 1.470(6) . ?
O2 C40 1.460(6) . ?
O2 C43 1.461(6) . ?
O4 C86 1.463(7) . ?
O4 C83 1.458(6) . ?
F14 C48 1.357(8) . ?
O1 C023 1.463(6) . ?
O1 C038 1.449(6) . ?
N12 C63 1.330(6) . ?
N12 C64 1.406(6) . ?
N6 C33 1.330(6) . ?
N6 C32 1.409(6) . ?
N11 C63 1.321(6) . ?
N11 C62 1.403(6) . ?
N5 C34 1.408(6) . ?
N5 C33 1.316(6) . ?
F4 C9 1.306(11) . ?
N8 C50 1.339(6) . ?
N8 C51 1.404(6) . ?
N7 C50 1.332(6) . ?
N7 C49 1.404(6) . ?
F2 C1 1.359(8) . ?
F17 C78 1.362(9) . ?
N3 C19 1.412(6) . ?
N3 C20 1.335(6) . ?
N9 C76 1.326(6) . ?
N9 C77 1.409(6) . ?
N4 C26 1.415(6) . ?
N4 C20 1.313(6) . ?
N10 C76 1.317(6) . ?
N10 C75 1.414(6) . ?
F3 C13 1.389(12) . ?
N1 C6 1.396(7) . ?
N1 C7 1.343(7) . ?
N2 C7 1.312(7) . ?
N2 C8 1.410(7) . ?
C26 C25 1.392(7) . ?
C26 C21 1.394(7) . ?
C34 C39 1.397(7) . ?
C34 C35 1.401(7) . ?
C39 C38 1.383(7) . ?
C25 C24 1.381(8) . ?
C62 C61 1.404(7) . ?
C62 C57 1.398(7) . ?
C21 C22 1.370(7) . ?
C64 C69 1.402(7) . ?
C64 C65 1.404(7) . ?
C19 C14 1.394(7) . ?
C19 C18 1.388(7) . ?
C32 C27 1.393(7) . ?
C32 C31 1.396(7) . ?
C61 C60 1.368(7) . ?
C27 C28 1.388(7) . ?
C31 C30 1.372(7) . ?
C6 C0AA 1.394(8) . ?
C6 C1 1.392(7) . ?
C57 C58 1.380(7) . ?
C0AA C4 1.383(8) . ?
C60 C59 1.384(8) . ?
C22 C23 1.387(8) . ?
C01T C021 1.502(7) . ?
C01T C035 1.510(8) . ?
C35 C36 1.382(7) . ?
C69 C68 1.380(7) . ?
C68 C67 1.381(8) . ?
C23 C24 1.391(8) . ?
C40 C41 1.520(7) . ?
C66 C67 1.386(9) . ?
C66 C65 1.372(7) . ?
C75 C70 1.377(8) . ?
C75 C74 1.395(8) . ?
C022 C035 1.525(8) . ?
C023 C03E 1.514(8) . ?
C30 C29 1.386(8) . ?
C77 C82 1.353(9) . ?
C77 C78 1.409(9) . ?
C49 C44 1.388(8) . ?
C49 C48 1.386(8) . ?
C51 C52 1.401(7) . ?
C51 C56 1.389(7) . ?
C38 C37 1.386(8) . ?
C43 C42 1.515(7) . ?
C14 C15 1.385(8) . ?
C37 C36 1.389(8) . ?
C29 C28 1.379(8) . ?
C42 C41 1.533(8) . ?
C70 C71 1.377(8) . ?
C52 C53 1.377(8) . ?
C18 C17 1.366(8) . ?
C84 C83 1.519(7) . ?
C84 C85 1.514(8) . ?
C86 C85 1.463(8) . ?
C3 C2 1.392(10) . ?
C3 C4 1.374(9) . ?
C74 C73 1.386(8) . ?
C71 C72 1.387(10) . ?
C44 C45 1.377(9) . ?
C53 C54 1.390(9) . ?
C48 C47 1.414(9) . ?
C58 C59 1.382(8) . ?
C73 C72 1.380(9) . ?
C2 C1 1.374(9) . ?
C15 C16 1.377(9) . ?
C56 C55 1.370(8) . ?
C9 C8 1.447(12) . ?
C9 C10 1.375(10) . ?
C55 C54 1.393(8) . ?
C038 C03R 1.447(9) . ?
C45 C46 1.351(12) . ?
C82 C81 1.404(9) . ?
C03E C03R 1.398(10) . ?
C46 C47 1.356(13) . ?
C8 C13 1.351(12) . ?
C17 C16 1.410(9) . ?
C79 C80 1.348(13) . ?
C79 C78 1.383(9) . ?
C81 C80 1.380(12) . ?
C97 O7 1.382(11) . ?
C97 C98 1.511(12) . ?
C13 C12 1.452(13) . ?
O7 C95 1.452(12) . ?
C96 C98 1.506(11) . ?
C96 C95 1.499(13) . ?
C12 C11 1.409(17) . ?
C10 C11 1.341(17) . ?
O5 C88 1.529(15) . ?
O5 C90 1.451(14) . ?
C87 C88 1.490(16) . ?
C87 C89 1.474(15) . ?
C90 C89 1.449(14) . ?
C94 O6 1.423(15) . ?
C94 C93 1.410(15) . ?
O6 C91 1.520(16) . ?
C93 C92 1.518(16) . ?
C92 C91 1.384(16) . ?
